data_6000321
loop_
_publ_author_name
'Hyeon, K. A.'
'Byeon, S. H.'

_publ_section_title
;
 Synthesis and structure of new layered oxides, (MLa2Ti3O10)-La-II (M =
 Co, Cu, and Zn)
;
_journal_name_full 'Chemistry of Materials'
_journal_page_first 352
_journal_page_last 357
_journal_paper_doi 10.1021/cm980581f
_journal_volume 11
_journal_year 1999
_chemical_formula_sum 'Cu La2 O10 Ti3'
_space_group_crystal_system tetragonal
_space_group_IT_number 139
_space_group_name_Hall '-I 4 2'
_space_group_name_H-M_alt 'I 4/m m m'
_cell_angle_alpha 90
_cell_angle_beta 90
_cell_angle_gamma 90
_cell_formula_units_Z 2
_cell_length_a 3.8248(2)
_cell_length_b 3.8248(2)
_cell_length_c 26.329(1)
_cell_volume 385.17
_cod_depositor_comments
;
 Adding atom coordinates after consulting the original publication. Updating
 space group information and adding the symmetry operation list. Adding the
 _cell_formula_units_Z data item.

 Antanas Vaitkus,
 2017-11-20
;
_cod_database_code 6000321

loop_
_space_group_symop_id
_space_group_symop_operation_xyz
1 x,y,z
2 -y,x,z
3 -x,-y,z
4 y,-x,z
5 x,-y,-z
6 y,x,-z
7 -x,y,-z
8 -y,-x,-z
9 -x,-y,-z
10 y,-x,-z
11 x,y,-z
12 -y,x,-z
13 -x,y,z
14 -y,-x,z
15 x,-y,z
16 y,x,z
17 x+1/2,y+1/2,z+1/2
18 -y+1/2,x+1/2,z+1/2
19 -x+1/2,-y+1/2,z+1/2
20 y+1/2,-x+1/2,z+1/2
21 x+1/2,-y+1/2,-z+1/2
22 y+1/2,x+1/2,-z+1/2
23 -x+1/2,y+1/2,-z+1/2
24 -y+1/2,-x+1/2,-z+1/2
25 -x+1/2,-y+1/2,-z+1/2
26 y+1/2,-x+1/2,-z+1/2
27 x+1/2,y+1/2,-z+1/2
28 -y+1/2,x+1/2,-z+1/2
29 -x+1/2,y+1/2,z+1/2
30 -y+1/2,-x+1/2,z+1/2
31 x+1/2,-y+1/2,z+1/2
32 y+1/2,x+1/2,z+1/2

loop_
_atom_site_label
_atom_site_type_symbol
_atom_site_occupancy
_atom_site_fract_x
_atom_site_fract_y
_atom_site_fract_z
_atom_site_B_iso_or_equiv
La La 1 0 0 0.4175(1) 0.80(7)
Cu Cu 0.5 0 0.5 0.25 1.6(2)
Ti(1) Ti 1 0 0 0 0.7(1)
Ti(2) Ti 1 0 0 0.1613(2) 0.4(1)
O(1) O 1 0 0 0.0732(6) 0.8(4)
O(2) O 1 0 0.5 0 2.1(8)
O(3) O 1 0 0 0.2269(4) 0.9(9)
O(4) O 1 0 0.5 0.1458(4) 1.5(3)
